data_2237159
loop_
_publ_author_name
'Rauf, M. Khawar'
'Ebihara, Masahiro'
'Badshah, Amin'

_publ_section_title
;
 1-(2-Chlorobenzoyl)-3-(2-trifluoromethylphenyl)thiourea
;
_journal_coeditor_code HG5276
_journal_issue 1
_journal_name_full 'Acta Crystallographica Section E'
_journal_page_first o16
_journal_paper_doi 10.1107/S1600536812048829
_journal_volume 69
_journal_year 2013
_chemical_formula_iupac 'C15 H10 Cl F3 N2 O S'
_chemical_formula_moiety 'C15 H10 Cl F3 N2 O S'
_chemical_formula_sum 'C15 H10 Cl F3 N2 O S'
_chemical_formula_weight 358.76
_chemical_name_systematic
;
1-(2-Chlorobenzoyl)-3-(2-trifluoromethylphenyl)thiourea
;
_space_group_IT_number 2
_symmetry_cell_setting triclinic
_symmetry_space_group_name_Hall '-P 1'
_symmetry_space_group_name_H-M 'P -1'
_atom_sites_solution_hydrogens geom
_atom_sites_solution_primary direct
_atom_sites_solution_secondary difmap
_audit_creation_method SHELXL-97
_cell_angle_alpha 84.920(10)
_cell_angle_beta 72.913(9)
_cell_angle_gamma 86.272(11)
_cell_formula_units_Z 2
_cell_length_a 7.705(3)
_cell_length_b 8.348(3)
_cell_length_c 12.465(5)
_cell_measurement_reflns_used 2652
_cell_measurement_temperature 123.15
_cell_measurement_theta_max 27.4835
_cell_measurement_theta_min 3.0910
_cell_volume 762.7(5)
_computing_cell_refinement 'CrystalClear (Molecular Structure Corporation & Rigaku, 2001)'
_computing_data_collection 'CrystalClear (Molecular Structure Corporation & Rigaku, 2001)'
_computing_data_reduction 'CrystalClear (Molecular Structure Corporation & Rigaku, 2001)'
_computing_molecular_graphics 'ORTEPII (Johnson, 1976)'
_computing_publication_material '<i>Yadokari-XG</i> (Wakita, 2001; Kabuto <i>et al.</i>, 2009)'
_computing_structure_refinement 'SHELXL97 (Sheldrick, 2008)'
_computing_structure_solution 'SIR97 (Altomare <i>et al.</i>, 1999)'
_diffrn_ambient_temperature 123(2)
_diffrn_detector_area_resol_mean 14.62
_diffrn_measured_fraction_theta_full 0.977
_diffrn_measured_fraction_theta_max 0.977
_diffrn_measurement_device_type 'Rigaku/MSC Mercury CCD'
_diffrn_measurement_method \w
_diffrn_radiation_monochromator 'Graphite Monochromator'
_diffrn_radiation_source 'Rotating Anode'
_diffrn_radiation_type MoK\a
_diffrn_radiation_wavelength 0.71070
_diffrn_reflns_av_R_equivalents 0.0234
_diffrn_reflns_av_sigmaI/netI 0.0228
_diffrn_reflns_limit_h_max 10
_diffrn_reflns_limit_h_min -8
_diffrn_reflns_limit_k_max 10
_diffrn_reflns_limit_k_min -10
_diffrn_reflns_limit_l_max 12
_diffrn_reflns_limit_l_min -16
_diffrn_reflns_number 5989
_diffrn_reflns_theta_full 27.48
_diffrn_reflns_theta_max 27.48
_diffrn_reflns_theta_min 3.09
_exptl_absorpt_coefficient_mu 0.423
_exptl_absorpt_correction_type none
_exptl_crystal_colour Colorless
_exptl_crystal_density_diffrn 1.562
_exptl_crystal_density_method 'not measured'
_exptl_crystal_description Block
_exptl_crystal_F_000 364
_exptl_crystal_size_max 0.45
_exptl_crystal_size_mid 0.36
_exptl_crystal_size_min 0.28
_refine_diff_density_max 0.383
_refine_diff_density_min -0.207
_refine_ls_extinction_method none
_refine_ls_goodness_of_fit_ref 1.067
_refine_ls_hydrogen_treatment constr
_refine_ls_matrix_type full
_refine_ls_number_parameters 236
_refine_ls_number_reflns 3408
_refine_ls_number_restraints 0
_refine_ls_restrained_S_all 1.067
_refine_ls_R_factor_all 0.0341
_refine_ls_R_factor_gt 0.0313
_refine_ls_shift/su_max 0.001
_refine_ls_shift/su_mean 0.000
_refine_ls_structure_factor_coef Fsqd
_refine_ls_weighting_details 'calc w=1/[\s^2^(Fo^2^)+(0.0273P)^2^+0.4772P] where P=(Fo^2^+2Fc^2^)/3'
_refine_ls_weighting_scheme calc
_refine_ls_wR_factor_gt 0.0731
_refine_ls_wR_factor_ref 0.0747
_reflns_number_gt 3240
_reflns_number_total 3408
_reflns_threshold_expression I>2sigma(I)
_cod_data_source_file hg5276.cif
_cod_data_source_block I
_cod_database_code 2237159
_cod_database_fobs_code 2237159

loop_
_symmetry_equiv_pos_as_xyz
'x, y, z'
'-x, -y, -z'

loop_
_atom_site_type_symbol
_atom_site_label
_atom_site_fract_x
_atom_site_fract_y
_atom_site_fract_z
_atom_site_U_iso_or_equiv
_atom_site_adp_type
_atom_site_calc_flag
_atom_site_refinement_flags
_atom_site_occupancy
_atom_site_symmetry_multiplicity
_atom_site_disorder_assembly
_atom_site_disorder_group
C C1 0.88846(18) 0.27682(16) 0.40388(11) 0.0167(3) Uani d . 1 1 . .
O O1 1.00871(14) 0.25013(13) 0.31743(8) 0.0241(2) Uani d . 1 1 . .
N N1 0.72626(15) 0.35754(14) 0.40451(9) 0.0171(2) Uani d . 1 1 . .
H H1 0.6488 0.3712 0.4711 0.020 Uiso calc R 1 1 . .
C C2 0.67122(17) 0.41979(16) 0.31202(11) 0.0157(2) Uani d . 1 1 . .
S S1 0.47107(4) 0.52082(4) 0.33205(3) 0.01981(10) Uani d . 1 1 . .
N N2 0.78777(15) 0.39383(14) 0.21154(9) 0.0181(2) Uani d . 1 1 . .
H H2 0.8874 0.3349 0.2097 0.022 Uiso calc R 1 1 . .
C C3 0.91513(17) 0.22916(16) 0.51696(11) 0.0161(3) Uani d . 1 1 . .
C C4 0.79470(18) 0.13899(16) 0.60350(11) 0.0166(3) Uani d . 1 1 . .
C C5 0.8315(2) 0.09787(17) 0.70526(12) 0.0215(3) Uani d . 1 1 . .
H H5 0.7486 0.0367 0.7637 0.026 Uiso calc R 1 1 . .
C C6 0.9904(2) 0.14674(18) 0.72090(13) 0.0243(3) Uani d . 1 1 . .
H H6 1.0150 0.1206 0.7909 0.029 Uiso calc R 1 1 . .
C C7 1.1135(2) 0.23331(19) 0.63536(13) 0.0255(3) Uani d . 1 1 . .
H H7 1.2228 0.2652 0.6463 0.031 Uiso calc R 1 1 . .
C C8 1.07667(19) 0.27344(18) 0.53359(12) 0.0219(3) Uani d . 1 1 . .
H H8 1.1621 0.3316 0.4746 0.026 Uiso calc R 1 1 . .
Cl Cl1 0.60119(5) 0.06558(4) 0.58431(3) 0.02446(10) Uani d . 1 1 . .
C C9 0.76060(17) 0.45602(16) 0.10645(10) 0.0157(3) Uani d . 1 1 . .
C C10 0.72840(17) 0.35187(16) 0.03331(11) 0.0168(3) Uani d . 1 1 A .
C C11 0.71224(18) 0.41280(17) -0.07151(11) 0.0182(3) Uani d . 1 1 . .
H H11 0.6902 0.3424 -0.1215 0.022 Uiso calc R 1 1 . .
C C12 0.72833(18) 0.57592(17) -0.10270(11) 0.0194(3) Uani d . 1 1 . .
H H12 0.7174 0.6172 -0.1740 0.023 Uiso calc R 1 1 . .
C C13 0.76050(19) 0.67912(17) -0.02973(12) 0.0211(3) Uani d . 1 1 . .
H H13 0.7715 0.7909 -0.0513 0.025 Uiso calc R 1 1 . .
C C14 0.77660(19) 0.61922(17) 0.07490(12) 0.0199(3) Uani d . 1 1 . .
H H14 0.7985 0.6901 0.1247 0.024 Uiso calc R 1 1 . .
C C15 0.7096(2) 0.17576(17) 0.06715(12) 0.0221(3) Uani d . 1 1 . .
F F1B 0.655(4) 0.094(4) -0.007(3) 0.031(2) Uani d P 0.48(9) 1 A 2
F F2B 0.879(4) 0.112(3) 0.082(2) 0.027(2) Uani d P 0.48(9) 1 A 2
F F3B 0.582(2) 0.1436(14) 0.1620(9) 0.040(4) Uani d P 0.48(9) 1 A 2
F F1A 0.690(5) 0.096(4) -0.015(3) 0.035(3) Uani d P 0.52(9) 1 A 1
F F2A 0.848(3) 0.098(3) 0.086(2) 0.031(2) Uani d P 0.52(9) 1 A 1
F F3A 0.5736(17) 0.1467(12) 0.1633(7) 0.030(3) Uani d P 0.52(9) 1 A 1

loop_
_atom_site_aniso_label
_atom_site_aniso_U_11
_atom_site_aniso_U_22
_atom_site_aniso_U_33
_atom_site_aniso_U_12
_atom_site_aniso_U_13
_atom_site_aniso_U_23
C1 0.0175(6) 0.0172(6) 0.0149(6) 0.0001(5) -0.0043(5) -0.0007(5)
O1 0.0208(5) 0.0306(6) 0.0164(5) 0.0078(4) -0.0008(4) 0.0000(4)
N1 0.0154(5) 0.0237(6) 0.0105(5) 0.0035(4) -0.0020(4) -0.0019(4)
C2 0.0169(6) 0.0172(6) 0.0130(6) -0.0007(5) -0.0037(5) -0.0028(5)
S1 0.01603(16) 0.02989(19) 0.01299(16) 0.00589(13) -0.00426(12) -0.00353(13)
N2 0.0174(5) 0.0241(6) 0.0116(5) 0.0057(4) -0.0037(4) -0.0019(4)
C3 0.0164(6) 0.0168(6) 0.0152(6) 0.0026(5) -0.0053(5) -0.0019(5)
C4 0.0178(6) 0.0153(6) 0.0173(6) 0.0000(5) -0.0059(5) -0.0022(5)
C5 0.0281(7) 0.0189(7) 0.0170(6) 0.0004(5) -0.0069(5) 0.0015(5)
C6 0.0318(8) 0.0236(7) 0.0220(7) 0.0063(6) -0.0160(6) -0.0032(6)
C7 0.0213(7) 0.0282(8) 0.0321(8) 0.0022(6) -0.0151(6) -0.0059(6)
C8 0.0173(6) 0.0237(7) 0.0242(7) -0.0004(5) -0.0056(5) -0.0010(5)
Cl1 0.02307(17) 0.02779(19) 0.02433(18) -0.00967(13) -0.00880(13) 0.00143(13)
C9 0.0136(6) 0.0212(6) 0.0105(6) 0.0020(5) -0.0012(4) -0.0017(5)
C10 0.0150(6) 0.0195(6) 0.0140(6) 0.0006(5) -0.0017(5) -0.0015(5)
C11 0.0170(6) 0.0239(7) 0.0134(6) -0.0004(5) -0.0033(5) -0.0032(5)
C12 0.0156(6) 0.0273(7) 0.0136(6) 0.0001(5) -0.0030(5) 0.0028(5)
C13 0.0207(6) 0.0196(7) 0.0214(7) -0.0017(5) -0.0044(5) 0.0028(5)
C14 0.0208(6) 0.0209(7) 0.0182(6) -0.0013(5) -0.0052(5) -0.0037(5)
C15 0.0263(7) 0.0209(7) 0.0181(7) 0.0001(5) -0.0051(6) -0.0010(5)
F1B 0.043(6) 0.020(2) 0.034(6) -0.010(4) -0.015(5) -0.005(3)
F2B 0.021(5) 0.016(3) 0.042(2) 0.003(3) -0.011(3) 0.003(2)
F3B 0.046(6) 0.023(5) 0.042(6) -0.003(3) 0.004(4) -0.004(4)
F1A 0.054(9) 0.025(2) 0.029(3) -0.010(5) -0.014(6) -0.0042(18)
F2A 0.023(5) 0.024(3) 0.049(3) 0.001(3) -0.013(3) 0.000(2)
F3A 0.032(4) 0.029(5) 0.019(4) -0.009(3) 0.002(3) 0.014(3)

loop_
_atom_type_symbol
_atom_type_description
_atom_type_scat_dispersion_real
_atom_type_scat_dispersion_imag
_atom_type_scat_source
C C 0.0033 0.0016 'International Tables Vol C Tables 4.2.6.8 and 6.1.1.4'
H H 0.0000 0.0000 'International Tables Vol C Tables 4.2.6.8 and 6.1.1.4'
N N 0.0061 0.0033 'International Tables Vol C Tables 4.2.6.8 and 6.1.1.4'
O O 0.0106 0.0060 'International Tables Vol C Tables 4.2.6.8 and 6.1.1.4'
F F 0.0171 0.0103 'International Tables Vol C Tables 4.2.6.8 and 6.1.1.4'
S S 0.1246 0.1234 'International Tables Vol C Tables 4.2.6.8 and 6.1.1.4'
Cl Cl 0.1484 0.1585 'International Tables Vol C Tables 4.2.6.8 and 6.1.1.4'

loop_
_geom_angle_atom_site_label_1
_geom_angle_atom_site_label_2
_geom_angle_atom_site_label_3
_geom_angle
O1 C1 N1 123.21(12)
O1 C1 C3 120.74(12)
N1 C1 C3 115.98(11)
C1 N1 C2 127.40(11)
C1 N1 H1 116.3
C2 N1 H1 116.3
N2 C2 N1 115.63(12)
N2 C2 S1 124.81(10)
N1 C2 S1 119.55(10)
C2 N2 C9 124.05(11)
C2 N2 H2 118.0
C9 N2 H2 118.0
C4 C3 C8 118.57(12)
C4 C3 C1 124.71(12)
C8 C3 C1 116.66(12)
C5 C4 C3 120.93(13)
C5 C4 Cl1 118.00(11)
C3 C4 Cl1 120.97(10)
C6 C5 C4 119.47(13)
C6 C5 H5 120.3
C4 C5 H5 120.3
C7 C6 C5 120.53(13)
C7 C6 H6 119.7
C5 C6 H6 119.7
C6 C7 C8 119.83(14)
C6 C7 H7 120.1
C8 C7 H7 120.1
C7 C8 C3 120.63(13)
C7 C8 H8 119.7
C3 C8 H8 119.7
C14 C9 C10 120.03(12)
C14 C9 N2 119.62(12)
C10 C9 N2 120.25(12)
C9 C10 C11 119.71(13)
C9 C10 C15 120.33(12)
C11 C10 C15 119.96(12)
C12 C11 C10 120.07(13)
C12 C11 H11 120.0
C10 C11 H11 120.0
C11 C12 C13 120.04(13)
C11 C12 H12 120.0
C13 C12 H12 120.0
C12 C13 C14 120.19(13)
C12 C13 H13 119.9
C14 C13 H13 119.9
C9 C14 C13 119.96(13)
C9 C14 H14 120.0
C13 C14 H14 120.0
F2A C15 F3B 101.9(12)
F2A C15 F1A 100(2)
F3B C15 F1A 111.6(15)
F2A C15 F3A 104.1(12)
F1A C15 F3A 111.2(15)
F2A C15 F1B 107.3(18)
F3B C15 F1B 101.8(14)
F3A C15 F1B 101.3(13)
F3B C15 F2B 107.7(11)
F1A C15 F2B 104(2)
F3A C15 F2B 109.9(10)
F1B C15 F2B 112.2(17)
F2A C15 C10 117.1(11)
F3B C15 C10 113.8(6)
F1A C15 C10 111.2(14)
F3A C15 C10 112.3(5)
F1B C15 C10 113.3(14)
F2B C15 C10 107.9(10)

loop_
_geom_bond_atom_site_label_1
_geom_bond_atom_site_label_2
_geom_bond_distance
C1 O1 1.2240(17)
C1 N1 1.3790(17)
C1 C3 1.4992(18)
N1 C2 1.3898(17)
N1 H1 0.8800
C2 N2 1.3356(17)
C2 S1 1.6714(14)
N2 C9 1.4338(17)
N2 H2 0.8800
C3 C4 1.3964(19)
C3 C8 1.3978(19)
C4 C5 1.3889(19)
C4 Cl1 1.7350(14)
C5 C6 1.386(2)
C5 H5 0.9500
C6 C7 1.384(2)
C6 H6 0.9500
C7 C8 1.388(2)
C7 H7 0.9500
C8 H8 0.9500
C9 C14 1.387(2)
C9 C10 1.3964(19)
C10 C11 1.3968(19)
C10 C15 1.497(2)
C11 C12 1.386(2)
C11 H11 0.9500
C12 C13 1.389(2)
C12 H12 0.9500
C13 C14 1.392(2)
C13 H13 0.9500
C14 H14 0.9500
C15 F2A 1.28(2)
C15 F3B 1.317(13)
C15 F1A 1.32(3)
C15 F3A 1.355(10)
C15 F1B 1.37(3)
C15 F2B 1.43(2)

loop_
_geom_hbond_atom_site_label_D
_geom_hbond_atom_site_label_H
_geom_hbond_atom_site_label_A
_geom_hbond_site_symmetry_A
_geom_hbond_distance_DH
_geom_hbond_distance_HA
_geom_hbond_distance_DA
_geom_hbond_angle_DHA
N1 H1 S1 2_666 0.88 2.58 3.4032(16) 156.7
N2 H2 O1 . 0.88 1.91 2.6179(16) 135.9

loop_
_geom_torsion_atom_site_label_1
_geom_torsion_atom_site_label_2
_geom_torsion_atom_site_label_3
_geom_torsion_atom_site_label_4
_geom_torsion
O1 C1 N1 C2 0.3(2)
C3 C1 N1 C2 177.38(12)
C1 N1 C2 N2 2.0(2)
C1 N1 C2 S1 -177.43(11)
N1 C2 N2 C9 -176.33(12)
S1 C2 N2 C9 3.1(2)
O1 C1 C3 C4 -128.44(15)
N1 C1 C3 C4 54.45(18)
O1 C1 C3 C8 48.70(19)
N1 C1 C3 C8 -128.41(13)
C8 C3 C4 C5 1.8(2)
C1 C3 C4 C5 178.93(13)
C8 C3 C4 Cl1 -174.53(10)
C1 C3 C4 Cl1 2.57(19)
C3 C4 C5 C6 -0.2(2)
Cl1 C4 C5 C6 176.29(11)
C4 C5 C6 C7 -1.2(2)
C5 C6 C7 C8 0.8(2)
C6 C7 C8 C3 0.9(2)
C4 C3 C8 C7 -2.2(2)
C1 C3 C8 C7 -179.51(13)
C2 N2 C9 C14 71.67(18)
C2 N2 C9 C10 -111.94(15)
C14 C9 C10 C11 -0.06(19)
N2 C9 C10 C11 -176.44(11)
C14 C9 C10 C15 -179.55(12)
N2 C9 C10 C15 4.08(19)
C9 C10 C11 C12 0.07(19)
C15 C10 C11 C12 179.56(12)
C10 C11 C12 C13 0.0(2)
C11 C12 C13 C14 0.0(2)
C10 C9 C14 C13 0.0(2)
N2 C9 C14 C13 176.40(12)
C12 C13 C14 C9 0.0(2)
C9 C10 C15 F2A -62.3(13)
C11 C10 C15 F2A 118.2(13)
C9 C10 C15 F3B 56.3(7)
C11 C10 C15 F3B -123.2(7)
C9 C10 C15 F1A -176.6(17)
C11 C10 C15 F1A 3.9(17)
C9 C10 C15 F3A 58.0(5)
C11 C10 C15 F3A -121.5(5)
C9 C10 C15 F1B 172.0(13)
C11 C10 C15 F1B -7.5(13)
C9 C10 C15 F2B -63.2(11)
C11 C10 C15 F2B 117.3(11)
